data_7159358
loop_
_publ_author_name
'Luo, Zhengshan'
'Xing, Zequn'
'Gao, Rui'
'Han, Yufang'
'Ren, Jun'
'Wang, Zhongwen'

_publ_section_title
;
 Visible-light organophotoredox-mediated intermolecular formal [4 + 2]
 cycloadditions of arylcyclobutylamines with olefins.
;
_journal_issue 22
_journal_name_full 'Organic &amp; biomolecular chemistry'
_journal_page_first 4637
_journal_page_last 4642
_journal_paper_doi 10.1039/d3ob00527e
_journal_volume 21
_journal_year 2023
_chemical_formula_moiety 'C12 H15 N3'
_chemical_formula_sum 'C12 H15 N3'
_chemical_formula_weight 201.27
_space_group_crystal_system orthorhombic
_space_group_IT_number 61
_space_group_name_Hall '-P 2ac 2ab'
_space_group_name_H-M_alt 'P b c a'
_atom_sites_solution_hydrogens geom
_atom_sites_solution_primary dual
_audit_block_doi 10.5517/ccdc.csd.cc2f233r
_audit_creation_date 2023-01-14
_audit_creation_method
;
Olex2 1.5
(compiled 2022.04.07 svn.rca3783a0 for OlexSys, GUI svn.r6498)
;
_audit_update_record
;
2023-01-15 deposited with the CCDC.	2023-05-12 downloaded from the CCDC.
;
_cell_angle_alpha 90
_cell_angle_beta 90
_cell_angle_gamma 90
_cell_formula_units_Z 8
_cell_length_a 8.2123(4)
_cell_length_b 8.7897(3)
_cell_length_c 30.3416(12)
_cell_measurement_reflns_used 3972
_cell_measurement_temperature 193.00
_cell_measurement_theta_max 27.32
_cell_measurement_theta_min 2.69
_cell_volume 2190.17(16)
_computing_cell_refinement 'SAINT V8.40B (Bruker, 2019)'
_computing_data_collection 'APEX4 V2022.1-1 (Bruker, 2022)'
_computing_data_reduction 'SAINT V8.40B (Bruker, 2019)'
_computing_molecular_graphics 'Olex2 1.5 (Dolomanov et al., 2009)'
_computing_publication_material 'Olex2 1.5 (Dolomanov et al., 2009)'
_computing_structure_refinement 'SHELXL 2019/3 (Sheldrick, 2015)'
_computing_structure_solution 'SHELXT 2018/2 (Sheldrick, 2018)'
_diffrn_ambient_temperature 193.00
_diffrn_detector CPAD
_diffrn_detector_area_resol_mean 7.41
_diffrn_detector_type 'Bruker PHOTON 100'
_diffrn_measured_fraction_theta_full 0.998
_diffrn_measured_fraction_theta_max 0.998
_diffrn_measurement_device 'four-circle diffractometer'
_diffrn_measurement_device_type 'Bruker D8 VENTURE TXS PHOTON 100'
_diffrn_measurement_method '\w and \f shutterless scans'
_diffrn_measurement_specimen_support 'nylon loop'
_diffrn_radiation_monochromator 'Helios Multi-layer Optic'
_diffrn_radiation_probe x-ray
_diffrn_radiation_type MoK\a
_diffrn_radiation_wavelength 0.71073
_diffrn_reflns_av_R_equivalents 0.0629
_diffrn_reflns_av_unetI/netI 0.0390
_diffrn_reflns_Laue_measured_fraction_full 0.998
_diffrn_reflns_Laue_measured_fraction_max 0.998
_diffrn_reflns_limit_h_max 9
_diffrn_reflns_limit_h_min -10
_diffrn_reflns_limit_k_max 11
_diffrn_reflns_limit_k_min -11
_diffrn_reflns_limit_l_max 39
_diffrn_reflns_limit_l_min -33
_diffrn_reflns_number 18586
_diffrn_reflns_point_group_measured_fraction_full 0.998
_diffrn_reflns_point_group_measured_fraction_max 0.998
_diffrn_reflns_theta_full 25.242
_diffrn_reflns_theta_max 27.497
_diffrn_reflns_theta_min 2.685
_diffrn_source TXS
_diffrn_source_current 40.0
_diffrn_source_power 2.0
_diffrn_source_type 'Rotaing Anode'
_diffrn_source_voltage 50.0
_diffrn_standards_number 0
_exptl_absorpt_coefficient_mu 0.075
_exptl_absorpt_correction_T_max 0.7456
_exptl_absorpt_correction_T_min 0.6757
_exptl_absorpt_correction_type multi-scan
_exptl_absorpt_process_details
;
SADABS-2016/2 (Bruker,2016/2) was used for absorption correction.
wR2(int) was 0.0928 before and 0.0638 after correction.
The Ratio of minimum to maximum transmission is 0.9062.
The \l/2 correction factor is Not present.
;
_exptl_crystal_density_diffrn 1.221
_exptl_crystal_description block
_exptl_crystal_F_000 864
_exptl_crystal_recrystallization_method 'Re-crystallisation from solvent: ????/???'
_exptl_crystal_size_max 0.13
_exptl_crystal_size_mid 0.11
_exptl_crystal_size_min 0.1
_refine_diff_density_max 0.220
_refine_diff_density_min -0.191
_refine_diff_density_rms 0.050
_refine_ls_extinction_method none
_refine_ls_goodness_of_fit_ref 1.154
_refine_ls_hydrogen_treatment constr
_refine_ls_matrix_type full
_refine_ls_number_parameters 136
_refine_ls_number_reflns 2511
_refine_ls_number_restraints 0
_refine_ls_restrained_S_all 1.154
_refine_ls_R_factor_all 0.0975
_refine_ls_R_factor_gt 0.0684
_refine_ls_shift/su_max 0.000
_refine_ls_shift/su_mean 0.000
_refine_ls_structure_factor_coef Fsqd
_refine_ls_weighting_details 'w=1/[\s^2^(Fo^2^)+(0.0289P)^2^+2.5676P] where P=(Fo^2^+2Fc^2^)/3'
_refine_ls_weighting_scheme calc
_refine_ls_wR_factor_gt 0.1396
_refine_ls_wR_factor_ref 0.1531
_reflns_Friedel_coverage 0.000
_reflns_number_gt 1867
_reflns_number_total 2511
_reflns_threshold_expression 'I > 2\s(I)'
_cod_data_source_file d3ob00527e2.cif
_cod_data_source_block 230109lu_lgpz065018_3f_0m
_cod_depositor_comments
;
The following automatic conversions were performed:

data item '_diffrn_radiation_probe' value 'X-ray' was changed to
'x-ray' in accordance with the
/home/data/users/saulius/crontab/automatic-downloads/rss-feeds/RSC/lib/dictionaries/cif_core.dic
dictionary named 'cif_core.dic' version 2.4.2 last updated on
2011-04-26.

Automatic conversion script
Id: cif_fix_values 8170 2020-07-09 18:12:32Z antanas 

 Adding full bibliography for 7159357--7159360.cif.
;
_cod_database_code 7159358
_shelx_shelxl_version_number 2019/3
_shelx_space_group_comment
;
The symmetry employed for this shelxl refinement is uniquely defined
by the following loop, which should always be used as a source of
symmetry information in preference to the above space-group names.
They are only intended as comments.
;
_shelx_estimated_absorpt_t_max 0.993
_shelx_estimated_absorpt_t_min 0.990
_olex2_refinement_description
;
1. Fixed Uiso
 At 1.2 times of:
  All C(H) groups, All C(H,H) groups, All N(H) groups
2.a Ternary CH refined with riding coordinates:
 C6(H6), C11(H11)
2.b Secondary CH2 refined with riding coordinates:
 C10(H10A,H10B), C7(H7A,H7B), C8(H8A,H8B), C9(H9A,H9B)
2.c Aromatic/amide H refined with riding coordinates:
 N2(H2), C4(H4), C1(H1), C3(H3), C2(H2A)
;
_olex2_submission_special_instructions 'No special instructions were received'
_site XU

loop_
_space_group_symop_operation_xyz
'x, y, z'
'-x+1/2, -y, z+1/2'
'-x, y+1/2, -z+1/2'
'x+1/2, -y+1/2, -z'
'-x, -y, -z'
'x-1/2, y, -z-1/2'
'x, -y-1/2, z-1/2'
'-x-1/2, y-1/2, z'

loop_
_atom_site_label
_atom_site_type_symbol
_atom_site_fract_x
_atom_site_fract_y
_atom_site_fract_z
_atom_site_U_iso_or_equiv
_atom_site_adp_type
_atom_site_occupancy
_atom_site_site_symmetry_order
_atom_site_calc_flag
_atom_site_refinement_flags_posn
_atom_site_refinement_flags_adp
_atom_site_refinement_flags_occupancy
_atom_site_disorder_assembly
_atom_site_disorder_group
N3 N 0.9084(2) 0.3665(2) 0.67148(6) 0.0270(4) Uani 1 1 d . . . . .
N2 N 0.7166(3) 0.1856(2) 0.64950(7) 0.0337(5) Uani 1 1 d . . . . .
H2 H 0.683816 0.090409 0.651163 0.040 Uiso 1 1 calc R U . . .
C5 C 0.8521(3) 0.2243(3) 0.67308(7) 0.0265(5) Uani 1 1 d . . . . .
C4 C 0.9286(3) 0.1113(3) 0.69904(8) 0.0307(5) Uani 1 1 d . . . . .
H4 H 0.884997 0.011318 0.700374 0.037 Uiso 1 1 calc R U . . .
C1 C 1.0448(3) 0.3972(3) 0.69463(8) 0.0326(6) Uani 1 1 d . . . . .
H1 H 1.086147 0.498036 0.693243 0.039 Uiso 1 1 calc R U . . .
C3 C 1.0660(3) 0.1477(3) 0.72222(8) 0.0314(5) Uani 1 1 d . . . . .
H3 H 1.118880 0.073130 0.739787 0.038 Uiso 1 1 calc R U . . .
C2 C 1.1280(3) 0.2950(3) 0.71985(8) 0.0339(6) Uani 1 1 d . . . . .
H2A H 1.224218 0.323150 0.735188 0.041 Uiso 1 1 calc R U . . .
C6 C 0.6218(3) 0.2876(3) 0.62194(8) 0.0287(5) Uani 1 1 d . . . . .
H6 H 0.651468 0.394667 0.629684 0.034 Uiso 1 1 calc R U . . .
C11 C 0.6565(3) 0.2630(3) 0.57252(8) 0.0324(6) Uani 1 1 d . . . . .
H11 H 0.632436 0.154469 0.565119 0.039 Uiso 1 1 calc R U . . .
N1 N 0.9604(3) 0.3211(4) 0.55547(9) 0.0699(10) Uani 1 1 d . . . . .
C10 C 0.5499(3) 0.3645(3) 0.54361(9) 0.0399(6) Uani 1 1 d . . . . .
H10A H 0.579330 0.472385 0.548614 0.048 Uiso 1 1 calc R U . . .
H10B H 0.570473 0.340679 0.512206 0.048 Uiso 1 1 calc R U . . .
C12 C 0.8288(3) 0.2926(4) 0.56314(9) 0.0426(7) Uani 1 1 d . . . . .
C7 C 0.4407(3) 0.2658(3) 0.63078(8) 0.0390(6) Uani 1 1 d . . . . .
H7A H 0.411099 0.158367 0.625087 0.047 Uiso 1 1 calc R U . . .
H7B H 0.417954 0.287684 0.662192 0.047 Uiso 1 1 calc R U . . .
C8 C 0.3362(3) 0.3687(4) 0.60210(9) 0.0457(7) Uani 1 1 d . . . . .
H8A H 0.219718 0.348781 0.608232 0.055 Uiso 1 1 calc R U . . .
H8B H 0.359049 0.476309 0.609445 0.055 Uiso 1 1 calc R U . . .
C9 C 0.3702(3) 0.3417(4) 0.55373(9) 0.0441(7) Uani 1 1 d . . . . .
H9A H 0.304574 0.413151 0.535796 0.053 Uiso 1 1 calc R U . . .
H9B H 0.337819 0.236805 0.545740 0.053 Uiso 1 1 calc R U . . .

loop_
_atom_site_aniso_label
_atom_site_aniso_U_11
_atom_site_aniso_U_22
_atom_site_aniso_U_33
_atom_site_aniso_U_23
_atom_site_aniso_U_13
_atom_site_aniso_U_12
N3 0.0257(10) 0.0269(9) 0.0284(10) 0.0005(8) -0.0017(8) 0.0007(8)
N2 0.0302(12) 0.0288(10) 0.0422(12) 0.0085(9) -0.0098(9) -0.0038(9)
C5 0.0241(12) 0.0305(12) 0.0250(11) 0.0013(9) 0.0023(9) 0.0025(9)
C4 0.0345(14) 0.0284(11) 0.0291(12) 0.0025(9) 0.0016(10) 0.0022(10)
C1 0.0338(14) 0.0314(12) 0.0327(12) -0.0013(10) -0.0017(11) -0.0035(11)
C3 0.0318(14) 0.0341(13) 0.0282(12) 0.0037(10) -0.0025(10) 0.0069(10)
C2 0.0306(14) 0.0387(13) 0.0324(13) -0.0006(11) -0.0061(10) 0.0004(11)
C6 0.0237(12) 0.0303(12) 0.0320(12) 0.0020(10) -0.0030(10) 0.0014(10)
C11 0.0251(13) 0.0385(13) 0.0337(13) -0.0031(10) -0.0009(10) -0.0004(10)
N1 0.0318(15) 0.131(3) 0.0472(16) -0.0127(17) 0.0048(12) -0.0066(16)
C10 0.0318(14) 0.0551(17) 0.0328(13) 0.0081(12) -0.0057(11) -0.0020(12)
C12 0.0295(15) 0.0655(19) 0.0328(14) -0.0076(13) -0.0002(11) 0.0017(13)
C7 0.0274(14) 0.0558(17) 0.0340(13) 0.0037(12) 0.0011(11) -0.0005(12)
C8 0.0229(14) 0.071(2) 0.0428(16) 0.0025(14) -0.0018(11) 0.0074(13)
C9 0.0297(15) 0.0647(19) 0.0378(15) 0.0085(13) -0.0077(11) 0.0017(13)

loop_
_atom_type_symbol
_atom_type_description
_atom_type_scat_dispersion_real
_atom_type_scat_dispersion_imag
_atom_type_scat_source
C C 0.0033 0.0016 'International Tables Vol C Tables 4.2.6.8 and 6.1.1.4'
H H 0.0000 0.0000 'International Tables Vol C Tables 4.2.6.8 and 6.1.1.4'
N N 0.0061 0.0033 'International Tables Vol C Tables 4.2.6.8 and 6.1.1.4'

loop_
_geom_angle_atom_site_label_1
_geom_angle_atom_site_label_2
_geom_angle_atom_site_label_3
_geom_angle
_geom_angle_site_symmetry_1
_geom_angle_site_symmetry_3
_geom_angle_publ_flag
C5 N3 C1 117.1(2) . . ?
C5 N2 H2 117.1 . . ?
C5 N2 C6 125.7(2) . . ?
C6 N2 H2 117.1 . . ?
N3 C5 N2 119.8(2) . . ?
N3 C5 C4 121.6(2) . . ?
N2 C5 C4 118.6(2) . . ?
C5 C4 H4 120.4 . . ?
C3 C4 C5 119.2(2) . . ?
C3 C4 H4 120.4 . . ?
N3 C1 H1 117.4 . . ?
N3 C1 C2 125.2(2) . . ?
C2 C1 H1 117.4 . . ?
C4 C3 H3 120.3 . . ?
C4 C3 C2 119.5(2) . . ?
C2 C3 H3 120.3 . . ?
C1 C2 C3 117.3(2) . . ?
C1 C2 H2A 121.4 . . ?
C3 C2 H2A 121.4 . . ?
N2 C6 H6 108.4 . . ?
N2 C6 C11 112.0(2) . . ?
N2 C6 C7 110.1(2) . . ?
C11 C6 H6 108.4 . . ?
C7 C6 H6 108.4 . . ?
C7 C6 C11 109.51(19) . . ?
C6 C11 H11 108.4 . . ?
C10 C11 C6 111.8(2) . . ?
C10 C11 H11 108.4 . . ?
C12 C11 C6 110.0(2) . . ?
C12 C11 H11 108.4 . . ?
C12 C11 C10 109.8(2) . . ?
C11 C10 H10A 109.4 . . ?
C11 C10 H10B 109.4 . . ?
H10A C10 H10B 108.0 . . ?
C9 C10 C11 111.3(2) . . ?
C9 C10 H10A 109.4 . . ?
C9 C10 H10B 109.4 . . ?
N1 C12 C11 177.3(4) . . ?
C6 C7 H7A 109.2 . . ?
C6 C7 H7B 109.2 . . ?
H7A C7 H7B 107.9 . . ?
C8 C7 C6 112.0(2) . . ?
C8 C7 H7A 109.2 . . ?
C8 C7 H7B 109.2 . . ?
C7 C8 H8A 109.4 . . ?
C7 C8 H8B 109.4 . . ?
H8A C8 H8B 108.0 . . ?
C9 C8 C7 111.0(2) . . ?
C9 C8 H8A 109.4 . . ?
C9 C8 H8B 109.4 . . ?
C10 C9 H9A 109.5 . . ?
C10 C9 H9B 109.5 . . ?
C8 C9 C10 110.7(2) . . ?
C8 C9 H9A 109.5 . . ?
C8 C9 H9B 109.5 . . ?
H9A C9 H9B 108.1 . . ?

loop_
_geom_bond_atom_site_label_1
_geom_bond_atom_site_label_2
_geom_bond_distance
_geom_bond_site_symmetry_2
_geom_bond_publ_flag
N3 C5 1.333(3) . ?
N3 C1 1.350(3) . ?
N2 H2 0.8800 . ?
N2 C5 1.366(3) . ?
N2 C6 1.453(3) . ?
C5 C4 1.415(3) . ?
C4 H4 0.9500 . ?
C4 C3 1.368(3) . ?
C1 H1 0.9500 . ?
C1 C2 1.363(3) . ?
C3 H3 0.9500 . ?
C3 C2 1.393(3) . ?
C2 H2A 0.9500 . ?
C6 H6 1.0000 . ?
C6 C11 1.542(3) . ?
C6 C7 1.523(3) . ?
C11 H11 1.0000 . ?
C11 C10 1.527(3) . ?
C11 C12 1.466(4) . ?
N1 C12 1.134(4) . ?
C10 H10A 0.9900 . ?
C10 H10B 0.9900 . ?
C10 C9 1.521(4) . ?
C7 H7A 0.9900 . ?
C7 H7B 0.9900 . ?
C7 C8 1.520(4) . ?
C8 H8A 0.9900 . ?
C8 H8B 0.9900 . ?
C8 C9 1.513(4) . ?
C9 H9A 0.9900 . ?
C9 H9B 0.9900 . ?

loop_
_geom_torsion_atom_site_label_1
_geom_torsion_atom_site_label_2
_geom_torsion_atom_site_label_3
_geom_torsion_atom_site_label_4
_geom_torsion
_geom_torsion_site_symmetry_1
_geom_torsion_site_symmetry_2
_geom_torsion_site_symmetry_3
_geom_torsion_site_symmetry_4
_geom_torsion_publ_flag
N3 C5 C4 C3 -1.7(4) . . . . ?
N3 C1 C2 C3 -0.7(4) . . . . ?
N2 C5 C4 C3 178.9(2) . . . . ?
N2 C6 C11 C10 176.9(2) . . . . ?
N2 C6 C11 C12 -60.9(3) . . . . ?
N2 C6 C7 C8 -179.1(2) . . . . ?
C5 N3 C1 C2 -0.9(4) . . . . ?
C5 N2 C6 C11 103.4(3) . . . . ?
C5 N2 C6 C7 -134.5(2) . . . . ?
C5 C4 C3 C2 0.1(4) . . . . ?
C4 C3 C2 C1 1.1(4) . . . . ?
C1 N3 C5 N2 -178.5(2) . . . . ?
C1 N3 C5 C4 2.1(3) . . . . ?
C6 N2 C5 N3 -0.7(4) . . . . ?
C6 N2 C5 C4 178.8(2) . . . . ?
C6 C11 C10 C9 -55.3(3) . . . . ?
C6 C7 C8 C9 57.5(3) . . . . ?
C11 C6 C7 C8 -55.5(3) . . . . ?
C11 C10 C9 C8 55.8(3) . . . . ?
C12 C11 C10 C9 -177.7(2) . . . . ?
C7 C6 C11 C10 54.5(3) . . . . ?
C7 C6 C11 C12 176.7(2) . . . . ?
C7 C8 C9 C10 -56.6(3) . . . . ?
